data_7048796
loop_
_publ_author_name
'Wang, Hai-Dan'
'Wang, Xing-Fang'
'Su, Fang'
'Li, Jian-Sheng'
'Zhang, Lan-Cui'
'Sang, Xiao-Jing'
'Zhu, Zai-Ming'

_publ_section_title
;
 Carboxyethyltin and transition metal co-functionalized tungstoantimonates
 composited with polypyrrole for enhanced electrocatalytic methanol
 oxidation.
;
_journal_issue 9
_journal_name_full 'Dalton transactions (Cambridge, England : 2003)'
_journal_page_first 2977
_journal_page_last 2987
_journal_paper_doi 10.1039/c8dt05118f
_journal_volume 48
_journal_year 2019
_chemical_formula_moiety 'C6 H8 K2 Na8 O70 Sb2 Sn2 W18 Zn2,28H2O'
_chemical_formula_sum 'C6 H64 K2 Na8 O98 Sb2 Sn2 W18 Zn2'
_chemical_formula_weight 5887.61
_space_group_crystal_system triclinic
_space_group_IT_number 2
_space_group_name_Hall '-P 1'
_space_group_name_H-M_alt 'P -1'
_symmetry_space_group_name_Hall '-P 1'
_symmetry_space_group_name_H-M 'P -1'
_atom_sites_solution_hydrogens mixed
_audit_creation_method SHELXL-2014/7
_audit_update_record
;
2019-01-28 deposited with the CCDC.
2019-01-29 downloaded from the CCDC.
;
_cell_angle_alpha 94.899(2)
_cell_angle_beta 109.885(3)
_cell_angle_gamma 101.197(3)
_cell_formula_units_Z 1
_cell_length_a 12.4709(19)
_cell_length_b 12.6542(18)
_cell_length_c 16.428(2)
_cell_measurement_reflns_used 3438
_cell_measurement_temperature 296(2)
_cell_measurement_theta_max 28.37
_cell_measurement_theta_min 2.3
_cell_volume 2359.1(6)
_computing_cell_refinement 'SMART (Bruker, 2005)'
_computing_data_collection 'SMART (Bruker, 2005)'
_computing_data_reduction SAINT
_computing_molecular_graphics 'SHELXTL (Sheldrick, 1997a)'
_computing_publication_material SHELXTL
_computing_structure_refinement 'SHELXL-2014/7 (Sheldrick, 2014)'
_computing_structure_solution 'SHELXS-97 (Sheldrick, 1990)'
_diffrn_ambient_temperature 296(2)
_diffrn_measured_fraction_theta_full 0.949
_diffrn_measured_fraction_theta_max 0.949
_diffrn_measurement_device_type 'CCD area detector'
_diffrn_measurement_method 'phi and omega scans'
_diffrn_radiation_type MoK\a
_diffrn_radiation_wavelength 0.71073
_diffrn_reflns_av_R_equivalents 0.0471
_diffrn_reflns_av_unetI/netI 0.1039
_diffrn_reflns_Laue_measured_fraction_full 0.949
_diffrn_reflns_Laue_measured_fraction_max 0.949
_diffrn_reflns_limit_h_max 14
_diffrn_reflns_limit_h_min -14
_diffrn_reflns_limit_k_max 15
_diffrn_reflns_limit_k_min -15
_diffrn_reflns_limit_l_max 19
_diffrn_reflns_limit_l_min -19
_diffrn_reflns_number 11121
_diffrn_reflns_point_group_measured_fraction_full 0.949
_diffrn_reflns_point_group_measured_fraction_max 0.949
_diffrn_reflns_theta_full 25.000
_diffrn_reflns_theta_max 25.000
_diffrn_reflns_theta_min 1.336
_exptl_absorpt_coefficient_mu 23.667
_exptl_absorpt_correction_T_max 0.3508
_exptl_absorpt_correction_T_min 0.2074
_exptl_absorpt_correction_type multi-scan
_exptl_absorpt_process_details '(SADABS; Sheldrick, 2003)'
_exptl_crystal_colour colorless
_exptl_crystal_density_diffrn 4.144
_exptl_crystal_description block
_exptl_crystal_F_000 2604
_exptl_crystal_size_max 0.097
_exptl_crystal_size_mid 0.067
_exptl_crystal_size_min 0.056
_refine_diff_density_max 8.296
_refine_diff_density_min -7.394
_refine_diff_density_rms 1.366
_refine_ls_extinction_method none
_refine_ls_goodness_of_fit_ref 1.093
_refine_ls_hydrogen_treatment mixed
_refine_ls_matrix_type full
_refine_ls_number_parameters 696
_refine_ls_number_reflns 7877
_refine_ls_number_restraints 500
_refine_ls_restrained_S_all 1.061
_refine_ls_R_factor_all 0.1468
_refine_ls_R_factor_gt 0.0955
_refine_ls_shift/su_max 0.079
_refine_ls_shift/su_mean 0.001
_refine_ls_structure_factor_coef Fsqd
_refine_ls_weighting_details 'w=1/[\s^2^(Fo^2^)+(0.1142P)^2^+2820.3140P] where P=(Fo^2^+2Fc^2^)/3'
_refine_ls_weighting_scheme calc
_refine_ls_wR_factor_gt 0.3367
_refine_ls_wR_factor_ref 0.3894
_reflns_Friedel_coverage 0.000
_reflns_number_gt 5226
_reflns_number_total 7877
_reflns_threshold_expression 'I > 2\s(I)'
_cod_data_source_file c8dt05118f2.cif
_cod_data_source_block SbW9-Zn-SnR
_cod_depositor_comments
;
The following automatic conversions were performed:

'_exptl_absorpt_correction_type' value 'Multi-scan' changed to
'multi-scan' according to
/home/data/users/saulius/crontab/automatic-downloads/rss-feeds/RSC/lib/dictionaries/cif_core.dic
dictionary named 'cif_core.dic' version 2.4.2 from 2011-04-26.

Automatic conversion script
Id: cif_fix_values 4973 2017-02-22 13:04:09Z antanas 

 Adding full bibliography for 7048795--7048798.cif.
;
_cod_original_cell_volume 2359.0(6)
_cod_database_code 7048796
_shelx_shelxl_version_number 2014/7
_shelx_space_group_comment
;
The symmetry employed for this shelxl refinement is uniquely defined
by the following loop, which should always be used as a source of
symmetry information in preference to the above space-group names.
They are only intended as comments.
;
_shelx_estimated_absorpt_t_min 0.207
_shelx_estimated_absorpt_t_max 0.351

loop_
_space_group_symop_operation_xyz
'x, y, z'
'-x, -y, -z'

loop_
_atom_site_label
_atom_site_type_symbol
_atom_site_fract_x
_atom_site_fract_y
_atom_site_fract_z
_atom_site_U_iso_or_equiv
_atom_site_adp_type
_atom_site_occupancy
_atom_site_site_symmetry_order
_atom_site_calc_flag
_atom_site_refinement_flags_posn
_atom_site_refinement_flags_adp
_atom_site_refinement_flags_occupancy
_atom_site_disorder_assembly
_atom_site_disorder_group
W1 W 1.0698(2) 0.6385(2) -0.08855(18) 0.0143(6) Uani 1 1 d . U . . .
W2 W 1.1589(2) 0.5210(2) -0.24100(19) 0.0160(6) Uani 1 1 d . U . . .
W3 W 1.0026(2) 0.2454(2) -0.36732(19) 0.0185(6) Uani 1 1 d . U . . .
W4 W 0.6465(2) 0.4551(2) -0.27950(19) 0.0175(6) Uani 1 1 d . U . . .
W5 W 0.7258(2) 0.3439(2) -0.43442(19) 0.0192(7) Uani 1 1 d . . . . .
W6 W 1.1635(2) 0.2584(2) -0.1585(2) 0.0193(7) Uani 1 1 d . . . . .
W7 W 0.9120(2) 0.6104(2) -0.30532(19) 0.0171(6) Uani 1 1 d . . . . .
W8 W 0.9000(3) 0.0871(2) -0.2406(2) 0.0223(7) Uani 1 1 d . . . . .
W9 W 0.6337(2) 0.1884(2) -0.3026(2) 0.0225(7) Uani 1 1 d . U . . .
Sb1 Sb 0.9082(4) 0.3658(3) -0.1756(3) 0.0142(9) Uani 1 1 d . . . . .
Sn1 Sn 1.2139(4) 0.4335(4) 0.0422(3) 0.0128(9) Uani 1 1 d . U . . .
Zn1 Zn 0.7489(7) 0.1099(7) -0.0886(6) 0.0235(19) Uani 1 1 d D . . . .
K1 K 1.220(2) 0.4206(18) -0.4420(17) 0.053(6) Uani 1 1 d D . . . .
Na1 Na 0.553(3) 0.315(3) -0.698(2) 0.039(8) Uani 1 1 d D U . . .
Na2 Na 0.850(4) 0.237(4) -0.609(3) 0.061(10) Uani 1 1 d . U . . .
Na3 Na 0.807(4) -0.209(3) -0.195(3) 0.059(12) Uani 1 1 d . . . . .
Na4 Na 1.159(4) 0.116(3) -0.553(3) 0.050(9) Uani 1 1 d D U . . .
O1 O 1.152(4) 0.235(4) -0.278(3) 0.017(5) Uani 1 1 d . U . . .
O2 O 0.745(4) 0.112(4) -0.316(3) 0.020(10) Uani 1 1 d . U . . .
O3 O 1.057(4) 0.604(3) -0.321(3) 0.014(5) Uani 1 1 d . U . . .
O4 O 0.928(4) 0.619(4) -0.079(4) 0.029(13) Uani 1 1 d . . . . .
O5 O 0.996(4) 0.705(3) -0.196(3) 0.012(4) Uani 1 1 d . U . . .
O6 O 1.121(4) 0.532(3) -0.026(3) 0.014(9) Uani 1 1 d . U . . .
O7 O 0.552(4) 0.307(4) -0.307(3) 0.019(10) Uani 1 1 d . U . . .
O8 O 1.072(4) 0.400(4) -0.329(3) 0.016(10) Uani 1 1 d . U . . .
O9 O 1.202(4) 0.409(4) -0.171(3) 0.019(10) Uani 1 1 d . U . . .
O10 O 0.509(4) 0.081(4) -0.347(3) 0.023(11) Uani 1 1 d . U . . .
O11 O 1.155(4) 0.761(3) -0.015(3) 0.011(5) Uani 1 1 d . U . . .
O12 O 0.628(5) 0.216(5) -0.423(4) 0.039(14) Uani 1 1 d . U . . .
O13 O 0.986(4) 0.504(3) -0.208(3) 0.010(5) Uani 1 1 d . U . . .
O14 O 0.768(4) 0.342(3) -0.290(3) 0.011(3) Uani 1 1 d . U . . .
O15 O 0.974(4) 0.267(4) -0.240(3) 0.014(5) Uani 1 1 d . U . . .
O16 O 0.877(4) -0.054(3) -0.251(3) 0.011(9) Uani 1 1 d . U . . .
O17 O 0.845(4) 0.478(4) -0.388(3) 0.015(10) Uani 1 1 d . U . . .
O18 O 0.777(4) 0.573(3) -0.271(3) 0.012(3) Uani 1 1 d . U . . .
O19 O 1.043(4) 0.222(3) -0.452(3) 0.013(9) Uani 1 1 d . U . . .
O20 O 0.874(4) 0.116(4) -0.144(3) 0.018(10) Uani 1 1 d . U . . .
O21 O 0.668(4) 0.346(4) -0.554(3) 0.024(11) Uani 1 1 d . U . . .
O22 O 1.126(4) 0.303(4) -0.065(4) 0.025(11) Uani 1 1 d . U . . .
O23 O 0.723(4) 0.458(3) -0.162(3) 0.011(3) Uani 1 1 d . U . . .
O24 O 0.687(4) 0.197(4) -0.185(3) 0.019(6) Uani 1 1 d . U . . .
O25 O 0.620(4) 0.426(4) -0.414(3) 0.013(4) Uani 1 1 d . U . . .
O26 O 1.199(4) 0.630(4) -0.138(3) 0.016(10) Uani 1 1 d . U . . .
O27 O 1.280(4) 0.562(4) -0.269(3) 0.018(10) Uani 1 1 d . U . . .
O28 O 0.541(4) 0.522(3) -0.284(3) 0.013(4) Uani 1 1 d . U . . .
O29 O 0.948(3) 0.104(3) -0.344(3) 0.008(8) Uani 1 1 d . U . . .
O30 O 1.061(5) 0.115(4) -0.195(4) 0.031(12) Uani 1 1 d . U . . .
O31 O 1.304(5) 0.240(5) -0.110(5) 0.046(15) Uani 1 1 d . U . . .
O32 O 0.847(4) 0.274(4) -0.426(3) 0.021(11) Uani 1 1 d . U . . .
O33 O 0.880(6) 0.710(5) -0.370(6) 0.06(2) Uani 1 1 d . . . . .
O34 O 1.285(3) 0.308(3) 0.110(3) 0.007(8) Uani 1 1 d . U . . .
O35 O 1.443(6) 0.240(5) 0.148(5) 0.050(17) Uani 1 1 d . U . . .
C1 C 1.382(5) 0.476(5) 0.031(4) 0.015(5) Uani 1 1 d D U . . .
H1A H 1.3749 0.4674 -0.0297 0.018 Uiso 1 1 calc R U . . .
H1B H 1.4226 0.5502 0.0592 0.018 Uiso 1 1 calc R U . . .
C2 C 1.448(5) 0.396(4) 0.078(4) 0.015(5) Uani 1 1 d D U . . .
H2A H 1.4726 0.3584 0.0362 0.018 Uiso 1 1 calc R U . . .
H2B H 1.5191 0.4396 0.1239 0.018 Uiso 1 1 calc R U . . .
C3 C 1.396(5) 0.308(5) 0.121(4) 0.014(5) Uani 1 1 d D U . . .
O1W O 0.610(6) 0.097(6) -0.052(5) 0.07(2) Uani 1 1 d D U . . .
H1WA H 0.605(8) 0.162(7) -0.037(10) 0.078 Uiso 1 1 d D U . . .
H1WB H 0.549(3) 0.069(13) -0.097(7) 0.078 Uiso 1 1 d D U . . .
O2W O 0.660(5) -0.043(5) -0.175(4) 0.040(14) Uani 1 1 d D U . . .
H2WA H 0.66(5) -0.07(6) -0.225(16) 0.048 Uiso 1 1 d D U . . .
H2WB H 0.589(18) -0.06(7) -0.18(4) 0.048 Uiso 1 1 d D U . . .
O3W O 0.825(5) 0.015(4) 0.002(4) 0.031(12) Uani 1 1 d D U . . .
H3WA H 0.85(2) 0.01(4) 0.056(8) 0.037 Uiso 1 1 d D U . . .
H3WB H 0.880(13) 0.02(2) -0.018(14) 0.037 Uiso 1 1 d D U . . .
O4W O 0.371(4) 0.246(4) -0.673(4) 0.028(12) Uani 1 1 d D U . . .
H4WA H 0.344(8) 0.303(7) -0.679(11) 0.034 Uiso 1 1 d D U . . .
H4WB H 0.325(10) 0.202(4) -0.656(7) 0.034 Uiso 1 1 d D U . . .
O5W O 0.930(5) -0.138(5) -0.039(4) 0.043(15) Uani 1 1 d D U . . .
H5WA H 0.994(12) -0.15(2) -0.04(2) 0.051 Uiso 1 1 d D U . . .
H5WB H 0.91(2) -0.17(3) -0.005(17) 0.051 Uiso 1 1 d D U . . .
O6W O 1.379(5) 0.384(5) -0.519(4) 0.037(14) Uani 1 1 d D U . . .
H6WA H 1.446(5) 0.4265(17) -0.493(6) 0.044 Uiso 1 1 d D U . . .
H6WB H 1.392(9) 0.327(8) -0.542(11) 0.044 Uiso 1 1 d D U . . .
O7W O 0.628(6) 0.186(5) 0.108(5) 0.052(17) Uani 1 1 d D U . . .
H7WA H 0.60(2) 0.237(14) 0.13(2) 0.063 Uiso 1 1 d D U . . .
H7WB H 0.688(8) 0.218(16) 0.098(8) 0.063 Uiso 1 1 d D U . . .
O8W O 0.857(7) 0.089(7) 0.184(6) 0.07(2) Uani 1 1 d D U . . .
H8WA H 0.90(2) 0.043(17) 0.195(10) 0.085 Uiso 1 1 d D U . . .
H8WB H 0.90(3) 0.145(17) 0.18(3) 0.085 Uiso 1 1 d D U . . .
O9W O 1.287(7) -0.040(7) -0.466(6) 0.08(2) Uani 1 1 d D U . . .
H9WA H 1.26(3) -0.106(16) -0.49(4) 0.094 Uiso 1 1 d D U . . .
H9WB H 1.349(11) -0.023(15) -0.478(16) 0.094 Uiso 1 1 d D U . . .
O10W O 1.304(7) 0.250(8) -0.375(6) 0.10(3) Uani 1 1 d D U . . .
H10A H 1.374(11) 0.254(13) -0.373(16) 0.118 Uiso 1 1 d D U . . .
H10B H 1.31(2) 0.249(14) -0.323(8) 0.118 Uiso 1 1 d D U . . .
O11W O 1.0000 0.5000 -0.5000 0.11(5) Uani 1 2 d S U P . .
O12W O 0.587(8) -0.097(7) -0.432(6) 0.08(3) Uani 1 1 d D U . . .
H12A H 0.544(11) -0.161(9) -0.447(13) 0.101 Uiso 1 1 d D U . . .
H12B H 0.647(14) -0.100(16) -0.445(15) 0.101 Uiso 1 1 d D U . . .
O13W O 0.595(8) 0.141(7) -0.703(6) 0.10(3) Uani 1 1 d D U . . .
H13A H 0.593(14) 0.116(6) -0.753(8) 0.123 Uiso 1 1 d D U . . .
H13B H 0.547(16) 0.094(5) -0.692(13) 0.123 Uiso 1 1 d D U . . .
O14W O 0.719(7) 0.087(6) -0.766(5) 0.069(13) Uiso 1 1 d D U . . .
H14A H 0.690(11) 0.029(9) -0.803(13) 0.082 Uiso 1 1 d D U . . .
H14B H 0.737(15) 0.137(11) -0.794(11) 0.082 Uiso 1 1 d D U . . .
O15W O 0.583(10) -0.094(9) 0.164(14) 0.13(8) Uiso 0.5 1 d . . P A 1

loop_
_atom_site_aniso_label
_atom_site_aniso_U_11
_atom_site_aniso_U_22
_atom_site_aniso_U_33
_atom_site_aniso_U_23
_atom_site_aniso_U_13
_atom_site_aniso_U_12
W1 0.0117(12) 0.0141(13) 0.0174(15) -0.0012(11) 0.0074(11) 0.0018(10)
W2 0.0129(13) 0.0199(14) 0.0152(15) -0.0013(11) 0.0068(11) 0.0025(10)
W3 0.0168(13) 0.0219(14) 0.0174(15) -0.0047(11) 0.0092(11) 0.0040(11)
W4 0.0107(12) 0.0244(14) 0.0137(14) -0.0046(11) 0.0014(10) 0.0050(10)
W5 0.0133(13) 0.0263(15) 0.0145(15) -0.0054(12) 0.0035(11) 0.0038(11)
W6 0.0150(13) 0.0193(14) 0.0241(17) -0.0028(12) 0.0088(12) 0.0051(11)
W7 0.0140(13) 0.0207(14) 0.0155(15) 0.0007(11) 0.0037(11) 0.0056(11)
W8 0.0208(14) 0.0161(14) 0.0307(18) -0.0052(12) 0.0142(13) 0.0012(11)
W9 0.0154(14) 0.0222(15) 0.0257(17) -0.0047(12) 0.0076(12) -0.0016(11)
Sb1 0.011(2) 0.015(2) 0.015(2) -0.0044(17) 0.0057(17) 0.0004(16)
Sn1 0.0087(19) 0.019(2) 0.008(2) -0.0007(18) 0.0007(17) 0.0035(17)
Zn1 0.018(4) 0.020(4) 0.031(5) -0.002(4) 0.012(4) -0.001(3)
K1 0.066(14) 0.047(12) 0.059(15) 0.000(11) 0.041(13) 0.010(11)
Na1 0.039(11) 0.038(11) 0.037(11) 0.009(9) 0.011(8) 0.009(8)
Na2 0.059(12) 0.062(12) 0.058(13) 0.019(9) 0.016(9) 0.014(9)
Na3 0.07(3) 0.05(2) 0.05(3) -0.008(19) 0.04(2) -0.01(2)
Na4 0.061(13) 0.045(12) 0.046(13) 0.005(9) 0.016(9) 0.020(9)
O1 0.018(8) 0.021(8) 0.010(8) -0.003(8) 0.005(7) 0.005(7)
O2 0.018(13) 0.021(13) 0.019(14) 0.005(9) 0.002(9) 0.008(9)
O3 0.013(8) 0.015(8) 0.012(8) 0.004(7) -0.002(6) 0.007(7)
O4 0.01(2) 0.04(3) 0.03(3) -0.01(2) 0.00(2) 0.00(2)
O5 0.012(7) 0.014(7) 0.007(7) 0.003(7) -0.001(6) 0.004(6)
O6 0.014(10) 0.013(10) 0.015(10) 0.004(5) 0.005(6) 0.004(5)
O7 0.018(13) 0.018(13) 0.019(13) -0.003(9) 0.008(9) 0.002(9)
O8 0.012(12) 0.017(13) 0.015(13) 0.004(9) 0.000(9) 0.005(9)
O9 0.018(13) 0.020(13) 0.020(13) 0.009(9) 0.005(9) 0.008(9)
O10 0.020(13) 0.025(14) 0.022(14) 0.003(9) 0.004(10) 0.007(9)
O11 0.011(7) 0.014(8) 0.006(8) 0.004(7) -0.001(7) 0.004(7)
O12 0.040(16) 0.042(17) 0.040(16) -0.003(10) 0.025(11) 0.003(10)
O13 0.011(7) 0.013(8) 0.005(8) 0.004(7) 0.001(7) 0.005(7)
O14 0.010(4) 0.015(5) 0.007(5) 0.003(4) 0.000(4) 0.004(4)
O15 0.017(8) 0.018(8) 0.010(8) 0.001(8) 0.007(7) 0.008(7)
O16 0.011(10) 0.011(10) 0.010(10) 0.003(5) 0.000(6) 0.005(5)
O17 0.015(10) 0.016(11) 0.015(11) 0.004(5) 0.004(6) 0.004(5)
O18 0.011(5) 0.017(5) 0.007(5) 0.000(4) 0.000(4) 0.004(4)
O19 0.011(10) 0.014(10) 0.011(10) 0.005(5) 0.000(6) 0.005(5)
O20 0.018(11) 0.019(11) 0.017(11) 0.004(5) 0.004(6) 0.006(5)
O21 0.024(14) 0.025(14) 0.021(14) 0.006(9) 0.002(10) 0.007(9)
O22 0.024(14) 0.025(14) 0.030(14) 0.006(9) 0.013(10) 0.006(9)
O23 0.010(4) 0.015(5) 0.006(5) 0.002(4) 0.000(4) 0.004(4)
O24 0.013(9) 0.025(10) 0.009(10) -0.002(9) -0.006(9) 0.003(9)
O25 0.011(5) 0.018(5) 0.008(5) -0.001(5) 0.000(5) 0.004(5)
O26 0.015(12) 0.015(12) 0.014(13) 0.006(9) 0.000(9) 0.007(9)
O27 0.016(13) 0.022(13) 0.015(13) -0.002(9) 0.005(9) 0.007(9)
O28 0.011(5) 0.018(5) 0.008(5) 0.000(5) 0.001(5) 0.004(5)
O29 0.007(9) 0.007(9) 0.007(9) 0.001(3) 0.001(4) 0.003(4)
O30 0.030(15) 0.032(15) 0.034(15) 0.000(10) 0.016(10) 0.007(10)
O31 0.04(2) 0.04(2) 0.06(2) 0.001(17) 0.028(18) 0.008(16)
O32 0.022(13) 0.021(13) 0.022(14) 0.004(9) 0.009(10) 0.007(9)
O33 0.05(4) 0.03(4) 0.12(7) 0.02(4) 0.06(5) 0.01(3)
O34 0.007(9) 0.008(9) 0.006(9) 0.002(5) 0.002(6) 0.001(5)
O35 0.049(18) 0.049(19) 0.055(19) 0.007(10) 0.024(11) 0.012(10)
C1 0.008(7) 0.021(7) 0.010(7) 0.001(7) -0.004(7) 0.006(7)
C2 0.009(7) 0.022(7) 0.009(7) 0.002(7) -0.002(7) 0.004(7)
C3 0.009(7) 0.021(7) 0.008(7) 0.003(7) -0.004(7) 0.005(7)
O1W 0.06(3) 0.07(3) 0.07(3) 0.014(19) 0.016(18) 0.019(18)
O2W 0.05(2) 0.04(2) 0.04(2) 0.007(17) 0.020(17) 0.005(16)
O3W 0.034(15) 0.030(15) 0.025(15) 0.006(10) 0.007(10) 0.007(10)
O4W 0.026(14) 0.028(14) 0.026(15) 0.003(10) 0.004(10) 0.008(10)
O5W 0.04(2) 0.04(2) 0.05(2) -0.003(17) 0.016(17) 0.009(16)
O6W 0.037(16) 0.039(16) 0.032(16) 0.011(10) 0.008(10) 0.011(10)
O7W 0.04(2) 0.05(2) 0.06(2) 0.006(18) 0.019(18) 0.014(17)
O8W 0.07(3) 0.07(3) 0.07(3) 0.013(19) 0.016(19) 0.020(19)
O9W 0.07(3) 0.08(3) 0.08(3) 0.008(19) 0.02(2) 0.016(19)
O10W 0.10(3) 0.10(3) 0.10(3) 0.015(11) 0.038(15) 0.022(12)
O11W 0.11(5) 0.11(5) 0.11(5) 0.016(13) 0.04(2) 0.027(15)
O12W 0.09(3) 0.08(3) 0.08(3) 0.003(19) 0.03(2) 0.01(2)
O13W 0.10(3) 0.10(3) 0.10(3) 0.017(12) 0.035(15) 0.026(13)

loop_
_atom_type_symbol
_atom_type_description
_atom_type_scat_dispersion_real
_atom_type_scat_dispersion_imag
_atom_type_scat_source
C C 0.0033 0.0016 'International Tables Vol C Tables 4.2.6.8 and 6.1.1.4'
H H 0.0000 0.0000 'International Tables Vol C Tables 4.2.6.8 and 6.1.1.4'
N N 0.0061 0.0033 'International Tables Vol C Tables 4.2.6.8 and 6.1.1.4'
O O 0.0106 0.0060 'International Tables Vol C Tables 4.2.6.8 and 6.1.1.4'
Zn Zn 0.2839 1.4301 'International Tables Vol C Tables 4.2.6.8 and 6.1.1.4'
Sn Sn -0.6537 1.4246 'International Tables Vol C Tables 4.2.6.8 and 6.1.1.4'
Sb Sb -0.5866 1.5461 'International Tables Vol C Tables 4.2.6.8 and 6.1.1.4'
W W -0.8490 6.8722 'International Tables Vol C Tables 4.2.6.8 and 6.1.1.4'
K K 0.2009 0.2494 'International Tables Vol C Tables 4.2.6.8 and 6.1.1.4'
Na Na 0.0362 0.0249 'International Tables Vol C Tables 4.2.6.8 and 6.1.1.4'

loop_
_geom_angle_atom_site_label_1
_geom_angle_atom_site_label_2
_geom_angle_atom_site_label_3
_geom_angle
_geom_angle_site_symmetry_1
_geom_angle_site_symmetry_3
O11 W1 O4 105(2) . .
O11 W1 O6 102.5(19) . .
O4 W1 O6 98(2) . .
O11 W1 O5 98.7(18) . .
O4 W1 O5 85(2) . .
O6 W1 O5 157.1(18) . .
O11 W1 O26 92.5(18) . .
O4 W1 O26 161(2) . .
O6 W1 O26 85.1(18) . .
O5 W1 O26 85.6(17) . .
O11 W1 O13 163.7(17) . .
O4 W1 O13 87.4(19) . .
O6 W1 O13 86.3(17) . .
O5 W1 O13 71.0(16) . .
O26 W1 O13 74.5(16) . .
O27 W2 O8 101(2) . .
O27 W2 O9 102(2) . .
O8 W2 O9 83(2) . .
O27 W2 O26 100(2) . .
O8 W2 O26 158.6(19) . .
O9 W2 O26 92.5(19) . .
O27 W2 O3 96(2) . .
O8 W2 O3 84.5(18) . .
O9 W2 O3 159.3(18) . .
O26 W2 O3 93.1(18) . .
O27 W2 O13 167.1(18) . .
O8 W2 O13 85.0(17) . .
O9 W2 O13 89.5(17) . .
O26 W2 O13 74.0(16) . .
O3 W2 O13 73.0(16) . .
O27 W2 K1 50.1(16) . .
O8 W2 K1 51.8(14) . .
O9 W2 K1 99.6(15) . .
O26 W2 K1 149.4(14) . .
O3 W2 K1 85.3(14) . .
O13 W2 K1 133.5(11) . .
O19 W3 O29 104.7(19) . .
O19 W3 O8 101(2) . .
O29 W3 O8 151.0(19) . .
O19 W3 O32 101(2) . .
O29 W3 O32 97.0(18) . .
O8 W3 O32 91.0(19) . .
O19 W3 O1 95.0(19) . .
O29 W3 O1 82.6(18) . .
O8 W3 O1 82.1(18) . .
O32 W3 O1 163.7(19) . .
O19 W3 O15 170.5(18) . .
O29 W3 O15 72.1(17) . .
O8 W3 O15 80.3(18) . .
O32 W3 O15 88.5(18) . .
O1 W3 O15 75.8(17) . .
O19 W3 K1 49.0(15) . .
O29 W3 K1 145.9(12) . .
O8 W3 K1 53.1(14) . .
O32 W3 K1 108.3(15) . .
O1 W3 K1 79.3(14) . .
O15 W3 K1 129.5(12) . .
O28 W4 O23 104.2(19) . .
O28 W4 O7 99(2) . .
O23 W4 O7 98(2) . .
O28 W4 O18 102.0(19) . .
O23 W4 O18 86.7(18) . .
O7 W4 O18 156.9(18) . .
O28 W4 O25 99.8(19) . .
O23 W4 O25 155.8(17) . .
O7 W4 O25 82.0(18) . .
O18 W4 O25 84.9(17) . .
O28 W4 O14 171.1(18) . .
O23 W4 O14 81.6(17) . .
O7 W4 O14 73.4(17) . .
O18 W4 O14 84.9(16) . .
O25 W4 O14 75.0(16) . .
O21 W5 O32 100(2) . .
O21 W5 O12 103(2) . .
O32 W5 O12 92(2) . .
O21 W5 O17 103(2) . .
O32 W5 O17 87.3(19) . .
O12 W5 O17 153(2) . .
O21 W5 O25 93(2) . .
O32 W5 O25 167(2) . .
O12 W5 O25 89(2) . .
O17 W5 O25 85.8(18) . .
O21 W5 O14 171.3(18) . .
O32 W5 O14 87.7(19) . .
O12 W5 O14 73(2) . .
O17 W5 O14 80.7(17) . .
O25 W5 O14 79.9(17) . .
O21 W5 K1 51.1(16) . 2_764
O32 W5 K1 104.8(15) . 2_764
O12 W5 K1 151(2) . 2_764
O17 W5 K1 53.3(14) . 2_764
O25 W5 K1 80.1(14) . 2_764
O14 W5 K1 130.7(11) . 2_764
O31 W6 O22 103(3) . .
O31 W6 O30 106(3) . .
O22 W6 O30 99(2) . .
O31 W6 O1 98(3) . .
O22 W6 O1 158(2) . .
O30 W6 O1 81(2) . .
O31 W6 O9 99(2) . .
O22 W6 O9 88(2) . .
O30 W6 O9 151(2) . .
O1 W6 O9 83(2) . .
O31 W6 O15 172(2) . .
O22 W6 O15 83.9(19) . .
O30 W6 O15 69(2) . .
O1 W6 O15 75.2(17) . .
O9 W6 O15 83.8(17) . .
O33 W7 O5 98(3) . .
O33 W7 O17 103(3) . .
O5 W7 O17 159.1(19) . .
O33 W7 O3 97(2) . .
O5 W7 O3 90.7(18) . .
O17 W7 O3 86.0(18) . .
O33 W7 O18 103(2) . .
O5 W7 O18 89.9(18) . .
O17 W7 O18 86.3(18) . .
O3 W7 O18 159.8(18) . .
O33 W7 O13 169(3) . .
O5 W7 O13 73.7(16) . .
O17 W7 O13 85.5(17) . .
O3 W7 O13 77.4(17) . .
O18 W7 O13 83.3(17) . .
O33 W7 Na3 73(2) . 1_565
O5 W7 Na3 52.2(15) . 1_565
O17 W7 Na3 135.9(14) . 1_565
O3 W7 Na3 137.9(15) . 1_565
O18 W7 Na3 53.8(14) . 1_565
O13 W7 Na3 105.3(13) . 1_565
O33 W7 K1 51(3) . 2_764
O5 W7 K1 147.9(13) . 2_764
O17 W7 K1 52.3(14) . 2_764
O3 W7 K1 85.5(14) . 2_764
O18 W7 K1 104.4(13) . 2_764
O13 W7 K1 135.6(11) . 2_764
Na3 W7 K1 114.6(9) 1_565 2_764
O16 W8 O20 100(2) . .
O16 W8 O30 96(2) . .
O20 W8 O30 99(2) . .
O16 W8 O29 97.3(18) . .
O20 W8 O29 162.1(19) . .
O30 W8 O29 75(2) . .
O16 W8 O2 104.4(19) . .
O20 W8 O2 93(2) . .
O30 W8 O2 154(2) . .
O29 W8 O2 86.4(18) . .
O16 W8 O15 163.5(17) . .
O20 W8 O15 92.4(18) . .
O30 W8 O15 71(2) . .
O29 W8 O15 69.7(15) . .
O2 W8 O15 85.5(17) . .
O10 W9 O24 108(2) . .
O10 W9 O2 98(2) . .
O24 W9 O2 94(2) . .
O10 W9 O7 97(2) . .
O24 W9 O7 96(2) . .
O2 W9 O7 158.2(19) . .
O10 W9 O12 92(2) . .
O24 W9 O12 160(2) . .
O2 W9 O12 80(2) . .
O7 W9 O12 84(2) . .
O10 W9 O14 161(2) . .
O24 W9 O14 90.3(18) . .
O2 W9 O14 86.4(18) . .
O7 W9 O14 74.3(16) . .
O12 W9 O14 70(2) . .
O13 Sb1 O15 93.9(17) . .
O13 Sb1 O14 89.9(17) . .
O15 Sb1 O14 87.0(17) . .
O6 Sn1 O4 87(2) . 2_765
O6 Sn1 O23 93.9(17) . 2_765
O4 Sn1 O23 83.4(18) 2_765 2_765
O6 Sn1 O22 90.1(19) . .
O4 Sn1 O22 84.6(19) 2_765 .
O23 Sn1 O22 167.1(18) 2_765 .
O6 Sn1 C1 105.4(17) . .
O4 Sn1 C1 167(2) 2_765 .
O23 Sn1 C1 90(2) 2_765 .
O22 Sn1 C1 101(2) . .
O6 Sn1 O34 170.3(16) . .
O4 Sn1 O34 85.3(19) 2_765 .
O23 Sn1 O34 90.6(16) 2_765 .
O22 Sn1 O34 83.8(17) . .
C1 Sn1 O34 83.2(16) . .
O1W Zn1 O24 94(2) . .
O1W Zn1 O20 172(3) . .
O24 Zn1 O20 80.1(19) . .
O1W Zn1 O3W 92(3) . .
O24 Zn1 O3W 173(2) . .
O20 Zn1 O3W 93(2) . .
O1W Zn1 O11 90(2) . 2_765
O24 Zn1 O11 99.1(18) . 2_765
O20 Zn1 O11 96.4(18) . 2_765
O3W Zn1 O11 83.6(19) . 2_765
O1W Zn1 O2W 88(3) . .
O24 Zn1 O2W 93(2) . .
O20 Zn1 O2W 86(2) . .
O3W Zn1 O2W 85(2) . .
O11 Zn1 O2W 168(2) 2_765 .
O10W K1 O6W 74(2) . .
O10W K1 O19 63(2) . .
O6W K1 O19 113.9(16) . .
O10W K1 O11W 141(2) . .
O6W K1 O11W 134.4(15) . .
O19 K1 O11W 78.8(10) . .
O10W K1 O27 97(2) . .
O6W K1 O27 125.6(17) . .
O19 K1 O27 107.8(14) . .
O11W K1 O27 86.0(10) . .
O10W K1 O8 88(2) . .
O6W K1 O8 161.2(17) . .
O19 K1 O8 55.5(13) . .
O11W K1 O8 62.3(9) . .
O27 K1 O8 55.1(13) . .
O10W K1 O21 134(2) . 2_764
O6W K1 O21 80.2(16) . 2_764
O19 K1 O21 161.5(15) . 2_764
O11W K1 O21 82.7(11) . 2_764
O27 K1 O21 69.4(14) . 2_764
O8 K1 O21 114.0(14) . 2_764
O10W K1 O17 141(2) . 2_764
O6W K1 O17 74.1(15) . 2_764
O19 K1 O17 112.8(14) . 2_764
O11W K1 O17 61.0(9) . 2_764
O27 K1 O17 119.3(14) . 2_764
O8 K1 O17 123.3(14) . 2_764
O21 K1 O17 57.8(13) 2_764 2_764
O10W K1 O33 91(2) . 2_764
O6W K1 O33 62.2(17) . 2_764
O19 K1 O33 70.7(15) . 2_764
O11W K1 O33 84.4(14) . 2_764
O27 K1 O33 170.4(18) . 2_764
O8 K1 O33 119.9(16) . 2_764
O21 K1 O33 108.8(17) 2_764 2_764
O17 K1 O33 54.9(16) 2_764 2_764
O10W K1 W3 69(2) . .
O6W K1 W3 135.6(14) . .
O19 K1 W3 25.2(9) . .
O11W K1 W3 72.6(5) . .
O27 K1 W3 82.9(10) . .
O8 K1 W3 30.8(9) . .
O21 K1 W3 144.1(12) 2_764 .
O17 K1 W3 125.0(11) 2_764 .
O33 K1 W3 94.6(12) 2_764 .
O10W K1 W2 95(2) . .
O6W K1 W2 149.7(15) . .
O19 K1 W2 83.7(10) . .
O11W K1 W2 71.0(4) . .
O27 K1 W2 26.1(9) . .
O8 K1 W2 29.1(9) . .
O21 K1 W2 89.3(11) 2_764 .
O17 K1 W2 123.4(11) 2_764 .
O33 K1 W2 147.6(13) 2_764 .
W3 K1 W2 58.5(3) . .
O10W K1 W5 144(2) . 2_764
O6W K1 W5 71.7(13) . 2_764
O19 K1 W5 142.0(12) . 2_764
O11W K1 W5 73.4(5) . 2_764
O27 K1 W5 95.7(11) . 2_764
O8 K1 W5 126.7(11) . 2_764
O21 K1 W5 28.4(10) 2_764 2_764
O17 K1 W5 29.9(8) 2_764 2_764
O33 K1 W5 81.1(13) 2_764 2_764
W3 K1 W5 146.0(7) . 2_764
W2 K1 W5 110.4(5) . 2_764
O21 Na1 O13W 86(3) . .
O21 Na1 O35 166(3) . 1_454
O13W Na1 O35 80(3) . 1_454
O21 Na1 O4W 94(2) . .
O13W Na1 O4W 92(3) . .
O35 Na1 O4W 87(2) 1_454 .
O21 Na1 O28 104(2) . 2_664
O13W Na1 O28 167(3) . 2_664
O35 Na1 O28 90(2) 1_454 2_664
O4W Na1 O28 78.3(17) . 2_664
O21 Na1 O27 90(2) . 2_764
O13W Na1 O27 104(3) . 2_764
O35 Na1 O27 93(2) 1_454 2_764
O4W Na1 O27 163(2) . 2_764
O28 Na1 O27 85.1(17) 2_664 2_764
O21 Na1 C3 171(2) . 1_454
O13W Na1 C3 103(3) . 1_454
O35 Na1 C3 22.8(19) 1_454 1_454
O4W Na1 C3 84.6(19) . 1_454
O28 Na1 C3 67.4(18) 2_664 1_454
O27 Na1 C3 88.9(17) 2_764 1_454
O21 Na1 Na2 56.1(16) . .
O13W Na1 Na2 50(2) . .
O35 Na1 Na2 113(2) 1_454 .
O4W Na1 Na2 129.2(18) . .
O28 Na1 Na2 142.9(16) 2_664 .
O27 Na1 Na2 65.8(14) 2_764 .
C3 Na1 Na2 130.5(18) 1_454 .
O21 Na1 K1 51.1(15) . 2_764
O13W Na1 K1 123(3) . 2_764
O35 Na1 K1 138(2) 1_454 2_764
O4W Na1 K1 121.9(17) . 2_764
O28 Na1 K1 69.9(13) 2_664 2_764
O27 Na1 K1 50.5(12) 2_764 2_764
C3 Na1 K1 122.5(15) 1_454 2_764
Na2 Na1 K1 73.8(10) . 2_764
O21 Na1 Na3 127.1(18) . 2_654
O13W Na1 Na3 97(2) . 2_654
O35 Na1 Na3 56.3(17) 1_454 2_654
O4W Na1 Na3 32.9(14) . 2_654
O28 Na1 Na3 69.8(13) 2_664 2_654
O27 Na1 Na3 138.8(17) 2_764 2_654
C3 Na1 Na3 51.7(12) 1_454 2_654
Na2 Na1 Na3 147.1(13) . 2_654
K1 Na1 Na3 136.7(11) 2_764 2_654
O3 Na2 O14W 98(2) 2_764 .
O3 Na2 O19 104.7(19) 2_764 .
O14W Na2 O19 131(2) . .
O3 Na2 O13W 115(3) 2_764 .
O14W Na2 O13W 47(2) . .
O19 Na2 O13W 141(3) . .
O3 Na2 O32 122(2) 2_764 .
O14W Na2 O32 137(2) . .
O19 Na2 O32 56.4(15) . .
O13W Na2 O32 98(2) . .
O3 Na2 Na1 89.5(15) 2_764 .
O14W Na2 Na1 75(2) . .
O19 Na2 Na1 145.8(19) . .
O13W Na2 Na1 38(2) . .
O32 Na2 Na1 89.6(15) . .
O3 Na2 K1 65.3(13) 2_764 .
O14W Na2 K1 142(2) . .
O19 Na2 K1 40.0(10) . .
O13W Na2 K1 171(2) . .
O32 Na2 K1 75.5(13) . .
Na1 Na2 K1 134.6(13) . .
O34 Na3 O16 157(2) 2_755 .
O34 Na3 O4W 95(2) 2_755 2_654
O16 Na3 O4W 86(2) . 2_654
O34 Na3 O5W 73(2) 2_755 .
O16 Na3 O5W 96(2) . .
O4W Na3 O5W 155(3) 2_654 .
O34 Na3 O5 108(2) 2_755 1_545
O16 Na3 O5 91.1(18) . 1_545
O4W Na3 O5 120(2) 2_654 1_545
O5W Na3 O5 84(2) . 1_545
O34 Na3 O18 78.8(17) 2_755 1_545
O16 Na3 O18 124(2) . 1_545
O4W Na3 O18 74.8(18) 2_654 1_545
O5W Na3 O18 122(2) . 1_545
O5 Na3 O18 57.7(15) 1_545 1_545
O34 Na3 W7 108.2(17) 2_755 1_545
O16 Na3 W7 94.9(15) . 1_545
O4W Na3 W7 87.9(16) 2_654 1_545
O5W Na3 W7 116(2) . 1_545
O5 Na3 W7 32.8(10) 1_545 1_545
O18 Na3 W7 33.4(10) 1_545 1_545
O34 Na3 Na1 63.3(14) 2_755 2_654
O16 Na3 Na1 112(2) . 2_654
O4W Na3 Na1 32.8(14) 2_654 2_654
O5W Na3 Na1 127.2(19) . 2_654
O5 Na3 Na1 135.8(16) 1_545 2_654
O18 Na3 Na1 78.2(13) 1_545 2_654
W7 Na3 Na1 105.3(11) 1_545 2_654
O33 Na4 O29 119(2) 2_764 2_754
O33 Na4 O19 76.9(19) 2_764 .
O29 Na4 O19 121.9(18) 2_754 .
O33 Na4 O9W 159(3) 2_764 .
O29 Na4 O9W 70(2) 2_754 .
O19 Na4 O9W 115(2) . .
O33 Na4 O10W 94(3) 2_764 .
O29 Na4 O10W 147(3) 2_754 .
O19 Na4 O10W 61(2) . .
O9W Na4 O10W 79(3) . .
O33 Na4 K1 51.5(19) 2_764 .
O29 Na4 K1 165.3(16) 2_754 .
O19 Na4 K1 48.2(10) . .
O9W Na4 K1 122(2) . .
O10W Na4 K1 44(2) . .
W6 O1 W3 116(2) . .
W9 O2 W8 138(3) . .
W7 O3 W2 117(2) . .
W7 O3 Na2 117(2) . 2_764
W2 O3 Na2 121(2) . 2_764
W1 O4 Sn1 163(3) . 2_765
W7 O5 W1 119(2) . .
W7 O5 Na3 95.0(18) . 1_565
W1 O5 Na3 115(2) . 1_565
W1 O6 Sn1 167(2) . .
W4 O7 W9 117(2) . .
W2 O8 W3 152(3) . .
W2 O8 K1 99.1(17) . .
W3 O8 K1 96.1(17) . .
W6 O9 W2 146(3) . .
W1 O11 Zn1 170(3) . 2_765
W5 O12 W9 120(3) . .
Sb1 O13 W7 132(2) . .
Sb1 O13 W1 110.2(18) . .
W7 O13 W1 96.5(15) . .
Sb1 O13 W2 123.2(19) . .
W7 O13 W2 92.7(15) . .
W1 O13 W2 94.1(15) . .
Sb1 O14 W9 110.9(19) . .
Sb1 O14 W5 141(2) . .
W9 O14 W5 97.2(16) . .
Sb1 O14 W4 110.8(19) . .
W9 O14 W4 93.8(15) . .
W5 O14 W4 93.6(15) . .
Sb1 O15 W3 139(2) . .
Sb1 O15 W8 111.7(19) . .
W3 O15 W8 97.2(16) . .
Sb1 O15 W6 113(2) . .
W3 O15 W6 92.9(15) . .
W8 O15 W6 92.7(16) . .
W8 O16 Na3 144(3) . .
W7 O17 W5 149(3) . .
W7 O17 K1 98.4(17) . 2_764
W5 O17 K1 96.8(18) . 2_764
W7 O18 W4 144(2) . .
W7 O18 Na3 92.7(17) . 1_565
W4 O18 Na3 123(2) . 1_565
W3 O19 Na2 107(2) . .
W3 O19 Na4 155(2) . .
Na2 O19 Na4 93.5(18) . .
W3 O19 K1 105.8(19) . .
Na2 O19 K1 100.5(16) . .
Na4 O19 K1 84.0(14) . .
W8 O20 Zn1 145(3) . .
W5 O21 Na1 164(3) . .
W5 O21 K1 101(2) . 2_764
Na1 O21 K1 93.2(19) . 2_764
W6 O22 Sn1 131(3) . .
W4 O23 Sn1 140(2) . 2_765
W9 O24 Zn1 142(3) . .
W5 O25 W4 111(2) . .
W2 O26 W1 117(2) . .
W2 O27 Na1 161(3) . 2_764
W2 O27 K1 104(2) . .
Na1 O27 K1 87.8(16) 2_764 .
W4 O28 Na1 155(2) . 2_664
W3 O29 W8 121(2) . .
W3 O29 Na4 136(2) . 2_754
W8 O29 Na4 100.4(17) . 2_754
W8 O30 W6 125(3) . .
W5 O32 W3 154(3) . .
W5 O32 Na2 106(2) . .
W3 O32 Na2 95.7(19) . .
W7 O33 Na4 172(5) . 2_764
W7 O33 K1 103(3) . 2_764
Na4 O33 K1 86(3) 2_764 2_764
C3 O34 Sn1 117(3) . .
C3 O34 Na3 119(3) . 2_755
Sn1 O34 Na3 122(2) . 2_755
C3 O35 Na1 104(5) . 1_656
C2 C1 Sn1 105(4) . .
C2 C1 H1A 110.8 . .
Sn1 C1 H1A 110.8 . .
C2 C1 H1B 110.8 . .
Sn1 C1 H1B 110.8 . .
H1A C1 H1B 108.9 . .
C3 C2 C1 124(5) . .
C3 C2 H2A 106.3 . .
C1 C2 H2A 106.3 . .
C3 C2 H2B 106.3 . .
C1 C2 H2B 106.3 . .
H2A C2 H2B 106.4 . .
O35 C3 O34 125(5) . .
O35 C3 C2 123(6) . .
O34 C3 C2 111(5) . .
O35 C3 Na1 54(4) . 1_656
O34 C3 Na1 116(4) . 1_656
C2 C3 Na1 111(4) . 1_656
Zn1 O1W H1WA 107(6) . .
Zn1 O1W H1WB 107(6) . .
H1WA O1W H1WB 105.2(17) . .
Zn1 O2W H2WA 132(10) . .
Zn1 O2W H2WB 110(10) . .
H2WA O2W H2WB 105(10) . .
Zn1 O3W H3WA 147(10) . .
Zn1 O3W H3WB 91(10) . .
H3WA O3W H3WB 105.1(17) . .
Na1 O4W Na3 114(2) . 2_654
Na1 O4W H4WA 98(4) . .
Na3 O4W H4WA 70(10) 2_654 .
Na1 O4W H4WB 156(6) . .
Na3 O4W H4WB 81(8) 2_654 .
H4WA O4W H4WB 105.1(17) . .
Na3 O5W H5WA 102(10) . .
Na3 O5W H5WB 112(10) . .
H5WA O5W H5WB 105.1(17) . .
K1 O6W H6WA 112(5) . .
K1 O6W H6WB 134(10) . .
H6WA O6W H6WB 105.1(17) . .
H7WA O7W H7WB 105.2(18) . .
H8WA O8W H8WB 105.1(18) . .
Na4 O9W H9WA 114(10) . .
Na4 O9W H9WB 101(7) . .
H9WA O9W H9WB 105.1(18) . .
K1 O10W Na4 87(2) . .
K1 O10W H10A 112(8) . .
Na4 O10W H10A 103(10) . .
K1 O10W H10B 112(8) . .
Na4 O10W H10B 137(10) . .
H10A O10W H10B 105.1(17) . .
K1 O11W K1 180.0 . 2_764
H12A O12W H12B 105.2(18) . .
Na1 O13W Na2 92(3) . .
Na1 O13W H13A 113(8) . .
Na2 O13W H13A 102(10) . .
Na1 O13W H13B 113(8) . .
Na2 O13W H13B 132(10) . .
H13A O13W H13B 105.1(17) . .
Na2 O14W H14A 162(10) . .
Na2 O14W H14B 88(10) . .
H14A O14W H14B 105.1(17) . .

loop_
_geom_bond_atom_site_label_1
_geom_bond_atom_site_label_2
_geom_bond_distance
_geom_bond_site_symmetry_2
W1 O11 1.78(4) .
W1 O4 1.80(5) .
W1 O6 1.84(4) .
W1 O5 2.03(4) .
W1 O26 2.05(5) .
W1 O13 2.28(4) .
W2 O27 1.72(4) .
W2 O8 1.87(4) .
W2 O9 1.94(5) .
W2 O26 1.94(5) .
W2 O3 2.01(4) .
W2 O13 2.38(4) .
W2 K1 3.80(2) .
W3 O19 1.66(4) .
W3 O29 1.90(4) .
W3 O8 1.94(4) .
W3 O32 1.97(5) .
W3 O1 1.98(5) .
W3 O15 2.24(4) .
W3 K1 3.76(2) .
W4 O28 1.69(4) .
W4 O23 1.84(4) .
W4 O7 1.93(4) .
W4 O18 1.94(4) .
W4 O25 2.11(4) .
W4 O14 2.31(4) .
W5 O21 1.85(5) .
W5 O32 1.87(5) .
W5 O12 1.89(6) .
W5 O17 1.92(4) .
W5 O25 1.93(4) .
W5 O14 2.25(4) .
W5 K1 3.83(2) 2_764
W6 O31 1.73(6) .
W6 O22 1.83(5) .
W6 O30 1.92(5) .
W6 O1 1.92(5) .
W6 O9 1.92(5) .
W6 O15 2.31(4) .
W7 O33 1.73(7) .
W7 O5 1.90(4) .
W7 O17 1.91(4) .
W7 O3 1.93(4) .
W7 O18 1.93(4) .
W7 O13 2.25(4) .
W7 Na3 3.51(4) 1_565
W7 K1 3.86(3) 2_764
W8 O16 1.74(4) .
W8 O20 1.74(5) .
W8 O30 1.84(5) .
W8 O29 2.00(4) .
W8 O2 2.01(5) .
W8 O15 2.28(4) .
W9 O10 1.74(5) .
W9 O24 1.80(5) .
W9 O2 1.89(5) .
W9 O7 1.97(5) .
W9 O12 2.02(6) .
W9 O14 2.25(4) .
Sb1 O13 2.03(4) .
Sb1 O15 2.03(4) .
Sb1 O14 2.03(4) .
Sn1 O6 2.02(4) .
Sn1 O4 2.06(5) 2_765
Sn1 O23 2.11(4) 2_765
Sn1 O22 2.12(5) .
Sn1 C1 2.14(6) .
Sn1 O34 2.17(4) .
Zn1 O1W 2.00(8) .
Zn1 O24 2.04(5) .
Zn1 O20 2.06(5) .
Zn1 O3W 2.08(5) .
Zn1 O11 2.09(4) 2_765
Zn1 O2W 2.15(6) .
K1 O10W 2.73(10) .
K1 O6W 2.79(6) .
K1 O19 2.95(5) .
K1 O11W 2.98(2) .
K1 O27 3.00(5) .
K1 O8 3.02(5) .
K1 O21 3.03(5) 2_764
K1 O17 3.09(5) 2_764
K1 O33 3.09(9) 2_764
K1 W5 3.83(2) 2_764
Na1 O21 2.27(6) .
Na1 O13W 2.36(10) .
Na1 O35 2.42(8) 1_454
Na1 O4W 2.44(6) .
Na1 O28 2.55(5) 2_664
Na1 O27 2.59(6) 2_764
Na1 C3 2.92(7) 1_454
Na1 Na2 3.85(5) .
Na1 K1 3.89(4) 2_764
Na1 Na3 4.11(5) 2_654
Na2 O3 2.68(6) 2_764
Na2 O14W 2.83(9) .
Na2 O19 2.92(6) .
Na2 O13W 2.96(10) .
Na2 O32 3.01(7) .
Na3 O34 2.37(5) 2_755
Na3 O16 2.38(6) .
Na3 O4W 2.45(7) 2_654
Na3 O5W 2.46(8) .
Na3 O5 2.78(6) 1_545
Na3 O18 2.83(6) 1_545
Na3 W7 3.51(4) 1_545
Na3 Na1 4.11(5) 2_654
Na4 O33 2.69(8) 2_764
Na4 O29 2.93(6) 2_754
Na4 O19 2.93(6) .
Na4 O9W 2.93(10) .
Na4 O10W 3.00(10) .
O3 Na2 2.68(6) 2_764
O4 Sn1 2.06(5) 2_765
O5 Na3 2.78(6) 1_565
O11 Zn1 2.09(4) 2_765
O17 K1 3.09(5) 2_764
O18 Na3 2.83(6) 1_565
O21 K1 3.03(5) 2_764
O23 Sn1 2.11(4) 2_765
O27 Na1 2.59(6) 2_764
O28 Na1 2.55(5) 2_664
O29 Na4 2.93(6) 2_754
O33 Na4 2.69(8) 2_764
O33 K1 3.09(9) 2_764
O34 C3 1.34(7) .
O34 Na3 2.37(5) 2_755
O35 C3 1.16(8) .
O35 Na1 2.42(8) 1_656
C1 C2 1.520(10) .
C1 H1A 0.9700 .
C1 H1B 0.9700 .
C2 C3 1.520(10) .
C2 H2A 0.9700 .
C2 H2B 0.9700 .
C3 Na1 2.92(7) 1_656
O1W H1WA 0.850(11) .
O1W H1WB 0.850(11) .
O2W H2WA 0.850(11) .
O2W H2WB 0.850(11) .
O3W H3WA 0.850(11) .
O3W H3WB 0.850(10) .
O4W Na3 2.45(7) 2_654
O4W H4WA 0.850(10) .
O4W H4WB 0.850(11) .
O5W H5WA 0.850(11) .
O5W H5WB 0.850(11) .
O6W H6WA 0.850(10) .
O6W H6WB 0.850(11) .
O7W H7WA 0.850(12) .
O7W H7WB 0.850(11) .
O8W H8WA 0.850(10) .
O8W H8WB 0.850(11) .
O9W H9WA 0.850(11) .
O9W H9WB 0.850(10) .
O10W H10A 0.850(10) .
O10W H10B 0.850(10) .
O11W K1 2.98(2) 2_764
O12W H12A 0.850(11) .
O12W H12B 0.850(10) .
O13W H13A 0.850(10) .
O13W H13B 0.850(11) .
O14W H14A 0.850(11) .
O14W H14B 0.851(11) .

loop_
_geom_hbond_atom_site_label_D
_geom_hbond_atom_site_label_H
_geom_hbond_atom_site_label_A
_geom_hbond_distance_DH
_geom_hbond_distance_HA
_geom_hbond_distance_DA
_geom_hbond_angle_DHA
_geom_hbond_site_symmetry_A
O1W H1WA O7W 0.850(11) 2.29(16) 2.68(11) 108(13) .
O1W H1WB O15W 0.850(11) 1.750(11) 2.48(9) 143(14) 2_655
O2W H2WA O4W 0.850(11) 2.6(5) 3.29(8) 142(64) 2_654
O2W H2WB O13W 0.850(11) 2.4(5) 3.07(11) 133(56) 2_654
O3W H3WA O8W 0.850(11) 2.2(3) 2.92(11) 137(37) .
O3W H3WB O20 0.850(10) 2.5(3) 3.00(7) 118(25) .
O3W H3WB O5W 0.850(10) 2.2(3) 2.70(8) 117(26) .
O3W H3WB O5W 0.850(10) 2.38(19) 2.98(8) 128(19) 2_755
O4W H4WA O18 0.850(10) 2.40(7) 3.22(6) 163(15) 2_664
O4W H4WA O28 0.850(10) 2.63(7) 3.15(7) 121(5) 2_664
O4W H4WB O12W 0.850(11) 2.22(15) 2.68(11) 114(9) 2_654
O5W H5WA O11 0.850(11) 2.39(10) 3.23(7) 167(26) 1_545
O5W H5WA O3W 0.850(11) 2.4(2) 2.98(8) 122(20) 2_755
O5W H5WB O22 0.850(11) 2.13(18) 2.94(8) 159(38) 2_755
O6W H6WA O25 0.850(10) 2.11(8) 2.83(7) 141(5) 1_655
O6W H6WB O4W 0.850(11) 2.22(14) 2.91(8) 139(17) 1_655
O7W H7WA O35 0.850(12) 2.13(16) 2.78(9) 133(18) 1_455
O7W H7WB O26 0.850(11) 2.06(16) 2.73(8) 136(18) 2_765
O8W H8WA O16 0.850(10) 2.6(2) 3.26(9) 136(24) 2_755
O8W H8WA O30 0.850(10) 2.16(13) 2.96(10) 157(25) 2_755
O8W H8WB O5 0.850(11) 2.01(17) 2.83(9) 161(45) 2_765
O9W H9WA O32 0.850(11) 2.30(15) 3.14(10) 171(60) 2_754
O9W H9WB O12W 0.850(10) 2.42(14) 3.08(13) 135(8) 2_754
O10W H10A O7 0.850(10) 2.06(16) 2.83(9) 151(23) 1_655
O10W H10B O1 0.850(10) 2.3(2) 2.85(10) 126(17) .
O12W H12A O12 0.850(11) 2.39(14) 2.93(11) 122(13) 2_654
O12W H12B O9W 0.850(10) 2.58(8) 3.08(13) 119(11) 2_754
O13W H13A O14W 0.850(10) 1.75(15) 2.30(12) 120(16) .
O13W H13B O10 0.850(11) 2.39(7) 3.16(11) 151(14) 2_654
O14W H14A O15W 0.850(11) 1.749(11) 2.49(9) 144(15) 1_554
O14W H14B O7W 0.851(11) 1.97(17) 2.56(10) 126(16) 1_554

loop_
_geom_torsion_atom_site_label_1
_geom_torsion_atom_site_label_2
_geom_torsion_atom_site_label_3
_geom_torsion_atom_site_label_4
_geom_torsion
_geom_torsion_site_symmetry_1
_geom_torsion_site_symmetry_4
O10 W9 O2 W8 -128(4) . .
O24 W9 O2 W8 -19(4) . .
O7 W9 O2 W8 98(6) . .
O12 W9 O2 W8 142(4) . .
O14 W9 O2 W8 71(4) . .
O11 W1 O4 Sn1 -97(10) . 2_765
O6 W1 O4 Sn1 8(10) . 2_765
O5 W1 O4 Sn1 165(10) . 2_765
O26 W1 O4 Sn1 106(11) . 2_765
O13 W1 O4 Sn1 94(10) . 2_765
O11 W1 O6 Sn1 -58(12) . .
O4 W1 O6 Sn1 -165(12) . .
O5 W1 O6 Sn1 100(12) . .
O26 W1 O6 Sn1 34(12) . .
O13 W1 O6 Sn1 108(12) . .
O27 W2 O8 W3 115(5) . .
O9 W2 O8 W3 14(5) . .
O26 W2 O8 W3 -65(8) . .
O3 W2 O8 W3 -150(5) . .
O13 W2 O8 W3 -76(5) . .
K1 W2 O8 W3 122(6) . .
O27 W2 O8 K1 -7(2) . .
O9 W2 O8 K1 -108.2(18) . .
O26 W2 O8 K1 173(4) . .
O3 W2 O8 K1 88.4(17) . .
O13 W2 O8 K1 161.7(16) . .
O21 W5 O12 W9 -169(3) . .
O32 W5 O12 W9 90(3) . .
O17 W5 O12 W9 2(7) . .
O25 W5 O12 W9 -77(3) . .
O14 W5 O12 W9 3(3) . .
K1 W5 O12 W9 -144(2) 2_764 .
O20 W8 O16 Na3 10(5) . .
O30 W8 O16 Na3 110(4) . .
O29 W8 O16 Na3 -174(4) . .
O2 W8 O16 Na3 -86(4) . .
O15 W8 O16 Na3 149(5) . .
O29 W3 O19 Na2 98(2) . .
O8 W3 O19 Na2 -95(2) . .
O32 W3 O19 Na2 -2(2) . .
O1 W3 O19 Na2 -178(2) . .
K1 W3 O19 Na2 -107(2) . .
O29 W3 O19 Na4 -45(6) . .
O8 W3 O19 Na4 122(5) . .
O32 W3 O19 Na4 -145(5) . .
O1 W3 O19 Na4 39(6) . .
K1 W3 O19 Na4 110(6) . .
O29 W3 O19 K1 -154.9(16) . .
O8 W3 O19 K1 12(2) . .
O32 W3 O19 K1 104.8(19) . .
O1 W3 O19 K1 -71.3(19) . .
O16 W8 O20 Zn1 -74(5) . .
O30 W8 O20 Zn1 -171(5) . .
O29 W8 O20 Zn1 118(6) . .
O2 W8 O20 Zn1 31(5) . .
O15 W8 O20 Zn1 117(5) . .
O32 W5 O21 Na1 113(10) . .
O12 W5 O21 Na1 18(10) . .
O17 W5 O21 Na1 -158(10) . .
O25 W5 O21 Na1 -71(10) . .
K1 W5 O21 Na1 -146(11) 2_764 .
O32 W5 O21 K1 -100.9(19) . 2_764
O12 W5 O21 K1 165(2) . 2_764
O17 W5 O21 K1 -11(2) . 2_764
O25 W5 O21 K1 75.1(18) . 2_764
O31 W6 O22 Sn1 54(4) . .
O30 W6 O22 Sn1 163(3) . .
O1 W6 O22 Sn1 -109(5) . .
O9 W6 O22 Sn1 -45(3) . .
O15 W6 O22 Sn1 -129(4) . .
O28 W4 O23 Sn1 -43(4) . 2_765
O7 W4 O23 Sn1 -144(3) . 2_765
O18 W4 O23 Sn1 59(3) . 2_765
O25 W4 O23 Sn1 129(4) . 2_765
O14 W4 O23 Sn1 144(3) . 2_765
O10 W9 O24 Zn1 60(4) . .
O2 W9 O24 Zn1 -39(4) . .
O7 W9 O24 Zn1 160(4) . .
O12 W9 O24 Zn1 -110(7) . .
O14 W9 O24 Zn1 -126(4) . .
O8 W2 O27 Na1 134(8) . 2_764
O9 W2 O27 Na1 -140(8) . 2_764
O26 W2 O27 Na1 -46(9) . 2_764
O3 W2 O27 Na1 49(9) . 2_764
O13 W2 O27 Na1 15(16) . 2_764
K1 W2 O27 Na1 127(9) . 2_764
O8 W2 O27 K1 7(2) . .
O9 W2 O27 K1 92(2) . .
O26 W2 O27 K1 -172.8(17) . .
O3 W2 O27 K1 -78.6(19) . .
O13 W2 O27 K1 -112(8) . .
O23 W4 O28 Na1 103(6) . 2_664
O7 W4 O28 Na1 -157(6) . 2_664
O18 W4 O28 Na1 13(6) . 2_664
O25 W4 O28 Na1 -74(6) . 2_664
O16 W8 O30 W6 -178(3) . .
O20 W8 O30 W6 -76(4) . .
O29 W8 O30 W6 86(3) . .
O2 W8 O30 W6 40(7) . .
O15 W8 O30 W6 13(3) . .
O21 W5 O32 W3 147(6) . .
O12 W5 O32 W3 -110(6) . .
O17 W5 O32 W3 44(6) . .
O25 W5 O32 W3 -16(13) . .
O14 W5 O32 W3 -37(6) . .
K1 W5 O32 W3 95(6) 2_764 .
O21 W5 O32 Na2 3(2) . .
O12 W5 O32 Na2 106(2) . .
O17 W5 O32 Na2 -100(2) . .
O25 W5 O32 Na2 -160(7) . .
O14 W5 O32 Na2 178.8(19) . .
K1 W5 O32 Na2 -49.6(19) 2_764 .
O5 W7 O33 K1 170.3(19) . 2_764
O17 W7 O33 K1 -9(2) . 2_764
O3 W7 O33 K1 79(2) . 2_764
O18 W7 O33 K1 -98(2) . 2_764
O13 W7 O33 K1 134(13) . 2_764
Na3 W7 O33 K1 -143(2) 1_565 2_764
Sn1 C1 C2 C3 0(7) . .
Na1 O35 C3 O34 -98(7) 1_656 .
Na1 O35 C3 C2 94(7) 1_656 .
Sn1 O34 C3 O35 -172(6) . .
Na3 O34 C3 O35 24(9) 2_755 .
Sn1 O34 C3 C2 -2(6) . .
Na3 O34 C3 C2 -166(4) 2_755 .
Sn1 O34 C3 Na1 126(2) . 1_656
Na3 O34 C3 Na1 -38(5) 2_755 1_656
C1 C2 C3 O35 171(7) . .
C1 C2 C3 O34 1(9) . .
C1 C2 C3 Na1 -129(5) . 1_656
